data_1521452
loop_
_publ_author_name
'Kreisel, J.'
'Vincent, H.'
'Tasset, F.'
'Wolfers, P.'

_publ_section_title
;
 The magnetic anisotropy change of Ba Fe12-2x Irx Cox O19: a
 single-crystal neutron diffraction study of the accompanying atomic and
 magnetic structures
;
_journal_name_full 'Journal of Magnetism and Magnetic Materials'
_journal_page_first 262
_journal_page_last 270
_journal_volume 213
_journal_year 2000
_chemical_formula_sum 'Ba Co0.51 Fe10.87 Ir0.62 O19'
_chemical_name_systematic 'Ba Fe10.87 Ir0.62 Co0.51 O19'
_space_group_IT_number 194
_symmetry_space_group_name_Hall '-P 6c 2c'
_symmetry_space_group_name_H-M 'P 63/m m c'
_cell_angle_alpha 90
_cell_angle_beta 90
_cell_angle_gamma 120
_cell_formula_units_Z 2
_cell_length_a 5.873
_cell_length_b 5.873
_cell_length_c 23.064
_cell_volume 688.946
_citation_journal_id_ASTM JMMMDC
_cod_data_source_file Kreisel_JMMMDC_2000_1560.cif
_cod_data_source_block Ba1Co0.51Fe10.87Ir0.62O19
_cod_original_cell_volume 688.9461
_cod_original_formula_sum 'Ba1 Co0.51 Fe10.87 Ir0.62 O19'
_cod_database_code 1521452

loop_
_symmetry_equiv_pos_as_xyz
x,y,z
x-y,x,z+1/2
-y,x-y,z
-x,-y,z+1/2
-x+y,-x,z
y,-x+y,z+1/2
-y,-x,-z+1/2
x-y,-y,-z
x,x-y,-z+1/2
y,x,-z
-x+y,y,-z+1/2
-x,-x+y,-z
-x,-y,-z
-x+y,-x,-z-1/2
y,-x+y,-z
x,y,-z-1/2
x-y,x,-z
-y,x-y,-z-1/2
y,x,z-1/2
-x+y,y,z
-x,-x+y,z-1/2
-y,-x,z
x-y,-y,z-1/2
x,x-y,z

loop_
_atom_site_label
_atom_site_type_symbol
_atom_site_fract_x
_atom_site_fract_y
_atom_site_fract_z
_atom_site_occupancy
_atom_site_U_iso_or_equiv
O1 O-2 0 0 0.1524 1 0.0
Ir3 Ir+4 0.3333 0.6667 0.1898 0.09 0.0
Co2 Co+2 0.3333 0.6667 0.0272 0.2 0.0
Fe5 Fe+3 0.1682 0.3364 0.8923 0.94 0.0
O4 O-2 0.1567 0.3134 0.0519 1 0.0
O3 O-2 0.1821 0.3642 0.25 1 0.0
Co1 Co+2 0 0 0.5 0.07 0.0
Ir2 Ir+4 0 0 0.5 0.07 0.0
Ir1 Ir+4 0 0 0 0.01 0.0
Ba1 Ba+2 0.6667 0.3333 0.25 1 0.0
Fe4 Fe+3 0.3333 0.6667 0.1898 0.89 0.0
Ir4 Ir+4 0.1682 0.3364 0.8923 0.06 0.0
O2 O-2 0.3333 0.6667 -0.0548 1 0.0
Co3 Co+2 0.3333 0.6667 0.1898 0.02 0.0
Fe3 Fe+3 0.3333 0.6667 0.0272 0.8 0.0
O5 O-2 0.5023 0.0046 0.1501 1 0.0
Fe2 Fe+3 0 0 0.5 0.86 0.0
Fe1 Fe+3 0 0 0 0.99 0.0
